data_1553909
loop_
_publ_author_name
'Qi, Jifeng'
'Zheng, Jing'
'Cui, Sunliang'

_publ_section_title
;
 Facile synthesis of carbo- and heterocycles via Fe(iii)-catalyzed alkene
 hydrofunctionalization
;
_journal_issue 2
_journal_name_full 'Organic Chemistry Frontiers'
_journal_page_first 222
_journal_paper_doi 10.1039/C7QO00817A
_journal_volume 5
_journal_year 2018
_chemical_formula_sum 'C26 H28 O2'
_chemical_formula_weight 372.48
_space_group_IT_number 2
_space_group_name_Hall '-P 1'
_space_group_name_H-M_alt 'P -1'
_symmetry_cell_setting triclinic
_symmetry_space_group_name_H-M 'P -1'
_atom_sites_solution_hydrogens geom
_atom_sites_solution_primary direct
_atom_sites_solution_secondary difmap
_audit_creation_method SHELXL-97
_audit_update_record
;
2016-12-20 deposited with the CCDC.
2017-10-09 downloaded from the CCDC.
;
_cell_angle_alpha 86.106(14)
_cell_angle_beta 80.322(12)
_cell_angle_gamma 67.976(12)
_cell_formula_units_Z 2
_cell_length_a 8.914(10)
_cell_length_b 9.542(11)
_cell_length_c 13.652(15)
_cell_measurement_reflns_used 892
_cell_measurement_temperature 296(2)
_cell_measurement_theta_max 21.33
_cell_measurement_theta_min 2.70
_cell_volume 1061(2)
_computing_cell_refinement 'Bruker SMART'
_computing_data_collection 'Bruker APEX2'
_computing_data_reduction 'Bruker SAINT'
_computing_molecular_graphics 'SHELXTL(Sheldrick, 2008)'
_computing_publication_material 'WINGX (Farrugia,1999)'
_computing_structure_refinement 'SHELXL-2013 (Sheldrick 2013)'
_computing_structure_solution 'SHELXS-97 (Sheldrick 2008)'
_diffrn_ambient_temperature 296(2)
_diffrn_measured_fraction_theta_full 0.990
_diffrn_measured_fraction_theta_max 0.990
_diffrn_measurement_device_type 'Bruker APEX2 CCD area-detector diffractometer'
_diffrn_measurement_method '\f and \w scans'
_diffrn_radiation_monochromator graphite
_diffrn_radiation_source 'fine-focus sealed tube'
_diffrn_radiation_type MoK\a
_diffrn_radiation_wavelength 0.71073
_diffrn_reflns_av_R_equivalents 0.0347
_diffrn_reflns_av_sigmaI/netI 0.0699
_diffrn_reflns_limit_h_max 10
_diffrn_reflns_limit_h_min -10
_diffrn_reflns_limit_k_max 9
_diffrn_reflns_limit_k_min -11
_diffrn_reflns_limit_l_max 16
_diffrn_reflns_limit_l_min -14
_diffrn_reflns_number 5627
_diffrn_reflns_theta_full 25.28
_diffrn_reflns_theta_max 25.28
_diffrn_reflns_theta_min 1.51
_exptl_absorpt_coefficient_mu 0.072
_exptl_absorpt_correction_T_max 0.9865
_exptl_absorpt_correction_T_min 0.9774
_exptl_absorpt_correction_type multi-scan
_exptl_absorpt_process_details '(SADABS; Bruker, 2001)'
_exptl_crystal_colour colorless
_exptl_crystal_density_diffrn 1.166
_exptl_crystal_density_method 'not measured'
_exptl_crystal_description block
_exptl_crystal_F_000 400
_exptl_crystal_size_max 0.32
_exptl_crystal_size_mid 0.21
_exptl_crystal_size_min 0.19
_refine_diff_density_max 0.251
_refine_diff_density_min -0.260
_refine_diff_density_rms 0.055
_refine_ls_extinction_method none
_refine_ls_goodness_of_fit_ref 1.049
_refine_ls_hydrogen_treatment constr
_refine_ls_matrix_type full
_refine_ls_number_parameters 253
_refine_ls_number_reflns 3827
_refine_ls_number_restraints 0
_refine_ls_restrained_S_all 1.049
_refine_ls_R_factor_all 0.1976
_refine_ls_R_factor_gt 0.1187
_refine_ls_shift/su_max 0.000
_refine_ls_shift/su_mean 0.000
_refine_ls_structure_factor_coef Fsqd
_refine_ls_weighting_details 'calc w=1/[\s^2^(Fo^2^)+(0.1208P)^2^+2.2901P] where P=(Fo^2^+2Fc^2^)/3'
_refine_ls_weighting_scheme calc
_refine_ls_wR_factor_gt 0.3120
_refine_ls_wR_factor_ref 0.3561
_reflns_number_gt 1865
_reflns_number_total 3827
_reflns_threshold_expression >2sigma(I)
_cod_data_source_file c7qo00817a2.cif
_cod_data_source_block llf20161208_0m
_cod_depositor_comments
;
The following automatic conversions were performed:

data item '_symmetry_cell_setting' value 'Triclinic' was changed to
'triclinic' in accordance with the
/home/saulius/struct/COD-crude-data/automatic-downloads/DataCite-retrospective/RSC/depositions/lib/dictionaries/cif_core.dic
dictionary named 'cif_core.dic' version 2.4.2 last updated on
2011-04-26.

Automatic conversion script
Id: cif_fix_values 6909 2019-04-08 15:41:33Z antanas 
;
_cod_original_sg_symbol_H-M 'P-1   '
_cod_database_code 1553909

loop_
_symmetry_equiv_pos_as_xyz
'x, y, z'
'-x, -y, -z'

loop_
_atom_site_label
_atom_site_type_symbol
_atom_site_fract_x
_atom_site_fract_y
_atom_site_fract_z
_atom_site_U_iso_or_equiv
_atom_site_adp_type
_atom_site_occupancy
_atom_site_symmetry_multiplicity
_atom_site_calc_flag
_atom_site_refinement_flags
O1 O 0.6485(7) 0.2576(6) 0.6021(4) 0.0990(17) Uani 1 1 d .
C13 C 0.9771(7) 0.1060(6) 0.7415(5) 0.0599(16) Uani 1 1 d .
C3 C 0.4011(7) 0.5304(6) 0.7979(4) 0.0582(15) Uani 1 1 d .
H3A H 0.3799 0.5331 0.7302 0.070 Uiso 1 1 calc R
H3B H 0.4287 0.6175 0.8065 0.070 Uiso 1 1 calc R
C10 C 0.6954(7) 0.1390(6) 0.8583(5) 0.0649(16) Uani 1 1 d .
C25 C 0.7295(7) 0.4734(8) 0.5838(5) 0.0703(18) Uani 1 1 d .
C8 C 0.7113(7) 0.3521(6) 0.7444(5) 0.0588(15) Uani 1 1 d .
C20 C 0.7767(8) 0.5485(7) 0.6459(5) 0.0686(17) Uani 1 1 d .
C26 C 0.6927(7) 0.3476(7) 0.6368(5) 0.0671(17) Uani 1 1 d .
C9 C 0.8168(7) 0.2109(6) 0.8005(5) 0.0642(16) Uani 1 1 d .
H9 H 0.8511 0.2529 0.8525 0.077 Uiso 1 1 calc R
C6 C 0.3828(8) 0.2797(7) 0.9338(5) 0.083(2) Uani 1 1 d .
H6A H 0.4045 0.2775 1.0013 0.099 Uiso 1 1 calc R
H6B H 0.3577 0.1913 0.9251 0.099 Uiso 1 1 calc R
C18 C 0.9886(8) 0.0277(7) 0.6593(5) 0.0718(18) Uani 1 1 d .
H18 H 0.8942 0.0377 0.6344 0.086 Uiso 1 1 calc R
O2 O 0.8209(10) 0.5150(8) 0.8149(5) 0.145(3) Uani 1 1 d .
C19 C 0.7758(10) 0.4803(8) 0.7439(6) 0.083(2) Uani 1 1 d .
C1 C 0.0992(8) 0.6814(7) 0.8580(6) 0.085(2) Uani 1 1 d .
H1A H 0.1308 0.7574 0.8205 0.128 Uiso 1 1 calc R
H1B H 0.0444 0.7195 0.9230 0.128 Uiso 1 1 calc R
H1C H 0.0266 0.6558 0.8244 0.128 Uiso 1 1 calc R
C14 C 1.1167(8) 0.0964(8) 0.7763(6) 0.083(2) Uani 1 1 d .
H14 H 1.1100 0.1518 0.8314 0.099 Uiso 1 1 calc R
C11 C 0.6905(8) 0.0008(8) 0.8126(5) 0.082(2) Uani 1 1 d .
H11A H 0.7943 -0.0809 0.8119 0.124 Uiso 1 1 calc R
H11B H 0.6679 0.0237 0.7458 0.124 Uiso 1 1 calc R
H11C H 0.6060 -0.0281 0.8512 0.124 Uiso 1 1 calc R
C17 C 1.1391(12) -0.0663(9) 0.6126(6) 0.098(3) Uani 1 1 d .
H17 H 1.1432 -0.1215 0.5580 0.117 Uiso 1 1 calc R
C5 C 0.5329(8) 0.2712(8) 0.8635(7) 0.124(4) Uani 1 1 d .
H5 H 0.4998 0.2332 0.8091 0.148 Uiso 1 1 calc R
C16 C 1.2804(11) -0.0813(10) 0.6429(8) 0.110(3) Uani 1 1 d .
H16 H 1.3806 -0.1439 0.6093 0.132 Uiso 1 1 calc R
C4 C 0.5435(9) 0.3916(8) 0.8116(7) 0.117(4) Uani 1 1 d .
H4 H 0.5746 0.4329 0.8654 0.141 Uiso 1 1 calc R
C12 C 0.7442(11) 0.0905(8) 0.9616(5) 0.104(3) Uani 1 1 d .
H12A H 0.8488 0.0088 0.9549 0.156 Uiso 1 1 calc R
H12B H 0.6635 0.0580 1.0014 0.156 Uiso 1 1 calc R
H12C H 0.7509 0.1745 0.9931 0.156 Uiso 1 1 calc R
C21 C 0.8202(11) 0.6738(9) 0.6122(8) 0.114(3) Uani 1 1 d .
H21 H 0.8561 0.7242 0.6536 0.137 Uiso 1 1 calc R
C24 C 0.7186(11) 0.5147(11) 0.4836(7) 0.112(3) Uani 1 1 d .
H24 H 0.6872 0.4627 0.4408 0.135 Uiso 1 1 calc R
C15 C 1.2723(10) 0.0001(12) 0.7265(9) 0.117(3) Uani 1 1 d .
H15 H 1.3679 -0.0085 0.7495 0.140 Uiso 1 1 calc R
C22 C 0.8063(12) 0.7172(12) 0.5144(10) 0.126(4) Uani 1 1 d .
H22 H 0.8302 0.8009 0.4896 0.152 Uiso 1 1 calc R
C7 C 0.2372(9) 0.4182(9) 0.9201(8) 0.130(4) Uani 1 1 d .
H7A H 0.1653 0.3857 0.8893 0.157 Uiso 1 1 calc R
H7B H 0.1803 0.4531 0.9861 0.157 Uiso 1 1 calc R
C23 C 0.7590(13) 0.6409(15) 0.4543(9) 0.144(5) Uani 1 1 d .
H23 H 0.7529 0.6743 0.3890 0.173 Uiso 1 1 calc R
C2 C 0.2487(10) 0.5433(10) 0.8675(8) 0.135(4) Uani 1 1 d .
H2 H 0.2787 0.5836 0.9223 0.162 Uiso 1 1 calc R

loop_
_atom_site_aniso_label
_atom_site_aniso_U_11
_atom_site_aniso_U_22
_atom_site_aniso_U_33
_atom_site_aniso_U_23
_atom_site_aniso_U_13
_atom_site_aniso_U_12
O1 0.111(4) 0.075(3) 0.124(4) -0.004(3) -0.053(3) -0.034(3)
C13 0.047(3) 0.048(3) 0.079(4) 0.007(3) -0.011(3) -0.011(3)
C3 0.056(3) 0.044(3) 0.069(4) -0.001(3) -0.007(3) -0.012(3)
C10 0.064(4) 0.049(3) 0.074(4) 0.016(3) -0.012(3) -0.015(3)
C25 0.053(4) 0.069(4) 0.072(4) 0.003(4) -0.012(3) -0.003(3)
C8 0.051(3) 0.047(3) 0.076(4) 0.007(3) -0.004(3) -0.019(3)
C20 0.065(4) 0.062(4) 0.076(4) 0.015(3) -0.002(3) -0.026(3)
C26 0.051(4) 0.063(4) 0.083(5) 0.004(3) -0.019(3) -0.013(3)
C9 0.061(4) 0.053(4) 0.076(4) 0.003(3) -0.016(3) -0.016(3)
C6 0.071(4) 0.063(4) 0.089(5) 0.024(4) 0.011(4) -0.010(3)
C18 0.067(4) 0.061(4) 0.074(4) 0.005(3) -0.009(3) -0.010(3)
O2 0.265(9) 0.134(5) 0.094(4) 0.018(4) -0.058(5) -0.130(6)
C19 0.116(6) 0.064(4) 0.084(5) -0.006(4) -0.007(4) -0.051(4)
C1 0.062(4) 0.064(4) 0.109(6) 0.004(4) -0.004(4) -0.005(3)
C14 0.055(4) 0.087(5) 0.100(5) 0.003(4) -0.015(4) -0.020(4)
C11 0.076(5) 0.077(5) 0.098(5) 0.011(4) -0.016(4) -0.033(4)
C17 0.109(7) 0.075(5) 0.079(5) 0.011(4) 0.001(5) -0.009(5)
C5 0.060(4) 0.078(5) 0.175(9) 0.070(5) 0.030(5) 0.008(4)
C16 0.064(5) 0.082(6) 0.139(8) 0.029(5) 0.018(5) 0.004(4)
C4 0.068(5) 0.066(5) 0.164(8) 0.052(5) 0.034(5) 0.005(4)
C12 0.151(8) 0.069(5) 0.084(5) 0.011(4) -0.045(5) -0.023(5)
C21 0.119(7) 0.075(5) 0.153(9) 0.030(6) -0.011(6) -0.049(5)
C24 0.121(7) 0.124(7) 0.090(6) 0.034(5) -0.043(5) -0.036(6)
C15 0.054(5) 0.125(8) 0.170(10) 0.038(7) -0.032(6) -0.030(5)
C22 0.106(7) 0.115(8) 0.162(10) 0.079(8) -0.032(7) -0.054(6)
C7 0.059(5) 0.074(5) 0.204(10) 0.049(6) 0.032(5) 0.006(4)
C23 0.120(8) 0.169(12) 0.127(9) 0.087(9) -0.040(7) -0.040(8)
C2 0.077(5) 0.090(6) 0.169(9) 0.059(6) 0.044(6) 0.012(4)

loop_
_atom_type_symbol
_atom_type_description
_atom_type_scat_dispersion_real
_atom_type_scat_dispersion_imag
_atom_type_scat_source
C C 0.0033 0.0016 'International Tables Vol C Tables 4.2.6.8 and 6.1.1.4'
H H 0.0000 0.0000 'International Tables Vol C Tables 4.2.6.8 and 6.1.1.4'
O O 0.0106 0.0060 'International Tables Vol C Tables 4.2.6.8 and 6.1.1.4'

loop_
_geom_angle_atom_site_label_1
_geom_angle_atom_site_label_2
_geom_angle_atom_site_label_3
_geom_angle
C18 C13 C14 120.0(6)
C18 C13 C9 125.0(6)
C14 C13 C9 115.0(6)
C4 C3 C2 114.0(6)
C4 C3 H3A 108.7
C2 C3 H3A 108.7
C4 C3 H3B 108.7
C2 C3 H3B 108.7
H3A C3 H3B 107.6
C11 C10 C5 111.9(6)
C11 C10 C12 106.4(5)
C5 C10 C12 112.1(7)
C11 C10 C9 116.9(5)
C5 C10 C9 101.6(5)
C12 C10 C9 108.0(6)
C20 C25 C24 123.0(7)
C20 C25 C26 110.2(6)
C24 C25 C26 126.8(8)
C26 C8 C19 102.1(5)
C26 C8 C4 110.4(6)
C19 C8 C4 110.9(6)
C26 C8 C9 122.7(5)
C19 C8 C9 110.4(5)
C4 C8 C9 100.4(5)
C25 C20 C21 121.1(7)
C25 C20 C19 110.3(6)
C21 C20 C19 128.6(8)
O1 C26 C25 126.8(7)
O1 C26 C8 124.9(6)
C25 C26 C8 108.3(6)
C13 C9 C8 116.9(5)
C13 C9 C10 118.2(5)
C8 C9 C10 106.4(5)
C13 C9 H9 104.6
C8 C9 H9 104.6
C10 C9 H9 104.6
C5 C6 C7 113.3(5)
C5 C6 H6A 108.9
C7 C6 H6A 108.9
C5 C6 H6B 108.9
C7 C6 H6B 108.9
H6A C6 H6B 107.7
C13 C18 C17 120.5(7)
C13 C18 H18 119.8
C17 C18 H18 119.8
O2 C19 C20 126.7(7)
O2 C19 C8 124.5(7)
C20 C19 C8 108.7(6)
C2 C1 H1A 109.5
C2 C1 H1B 109.5
H1A C1 H1B 109.5
C2 C1 H1C 109.5
H1A C1 H1C 109.5
H1B C1 H1C 109.5
C13 C14 C15 119.0(8)
C13 C14 H14 120.5
C15 C14 H14 120.5
C10 C11 H11A 109.5
C10 C11 H11B 109.5
H11A C11 H11B 109.5
C10 C11 H11C 109.5
H11A C11 H11C 109.5
H11B C11 H11C 109.5
C16 C17 C18 122.6(9)
C16 C17 H17 118.7
C18 C17 H17 118.7
C4 C5 C6 121.7(6)
C4 C5 C10 113.3(6)
C6 C5 C10 124.1(6)
C4 C5 H5 93.3
C6 C5 H5 93.3
C10 C5 H5 93.3
C17 C16 C15 118.1(8)
C17 C16 H16 120.9
C15 C16 H16 120.9
C5 C4 C3 124.1(6)
C5 C4 C8 111.2(6)
C3 C4 C8 122.6(6)
C5 C4 H4 94.8
C3 C4 H4 94.8
C8 C4 H4 94.8
C10 C12 H12A 109.5
C10 C12 H12B 109.5
H12A C12 H12B 109.5
C10 C12 H12C 109.5
H12A C12 H12C 109.5
H12B C12 H12C 109.5
C22 C21 C20 116.3(9)
C22 C21 H21 121.9
C20 C21 H21 121.9
C23 C24 C25 113.9(9)
C23 C24 H24 123.0
C25 C24 H24 123.0
C16 C15 C14 119.8(8)
C16 C15 H15 120.1
C14 C15 H15 120.1
C23 C22 C21 121.4(9)
C23 C22 H22 119.3
C21 C22 H22 119.3
C2 C7 C6 123.0(7)
C2 C7 H7A 106.6
C6 C7 H7A 106.6
C2 C7 H7B 106.6
C6 C7 H7B 106.6
H7A C7 H7B 106.5
C22 C23 C24 124.3(10)
C22 C23 H23 117.9
C24 C23 H23 117.9
C7 C2 C3 120.0(6)
C7 C2 C1 121.1(7)
C3 C2 C1 117.1(6)
C7 C2 H2 94.5
C3 C2 H2 94.5
C1 C2 H2 94.5

loop_
_geom_bond_atom_site_label_1
_geom_bond_atom_site_label_2
_geom_bond_distance
O1 C26 1.220(7)
C13 C18 1.358(9)
C13 C14 1.375(9)
C13 C9 1.530(8)
C3 C4 1.479(8)
C3 C2 1.491(9)
C3 H3A 0.9700
C3 H3B 0.9700
C10 C11 1.515(9)
C10 C5 1.517(9)
C10 C12 1.537(9)
C10 C9 1.569(8)
C25 C20 1.356(9)
C25 C24 1.406(10)
C25 C26 1.473(9)
C8 C26 1.512(9)
C8 C19 1.534(9)
C8 C4 1.544(9)
C8 C9 1.561(8)
C20 C21 1.417(10)
C20 C19 1.447(10)
C9 H9 0.9800
C6 C5 1.489(9)
C6 C7 1.492(9)
C6 H6A 0.9700
C6 H6B 0.9700
C18 C17 1.378(10)
C18 H18 0.9300
O2 C19 1.219(8)
C1 C2 1.500(9)
C1 H1A 0.9600
C1 H1B 0.9600
C1 H1C 0.9600
C14 C15 1.429(11)
C14 H14 0.9300
C11 H11A 0.9600
C11 H11B 0.9600
C11 H11C 0.9600
C17 C16 1.345(12)
C17 H17 0.9300
C5 C4 1.333(9)
C5 H5 0.9800
C16 C15 1.400(13)
C16 H16 0.9300
C4 H4 0.9800
C12 H12A 0.9600
C12 H12B 0.9600
C12 H12C 0.9600
C21 C22 1.383(13)
C21 H21 0.9300
C24 C23 1.397(15)
C24 H24 0.9300
C15 H15 0.9300
C22 C23 1.344(15)
C22 H22 0.9300
C7 C2 1.379(10)
C7 H7A 0.9700
C7 H7B 0.9700
C23 H23 0.9300
C2 H2 0.9800

loop_
_geom_torsion_atom_site_label_1
_geom_torsion_atom_site_label_2
_geom_torsion_atom_site_label_3
_geom_torsion_atom_site_label_4
_geom_torsion
C24 C25 C20 C21 -0.8(11)
C26 C25 C20 C21 179.5(6)
C24 C25 C20 C19 179.9(7)
C26 C25 C20 C19 0.1(8)
C20 C25 C26 O1 -179.4(6)
C24 C25 C26 O1 0.9(11)
C20 C25 C26 C8 3.3(7)
C24 C25 C26 C8 -176.5(7)
C19 C8 C26 O1 177.6(6)
C4 C8 C26 O1 -64.4(8)
C9 C8 C26 O1 53.5(9)
C19 C8 C26 C25 -4.9(6)
C4 C8 C26 C25 113.0(6)
C9 C8 C26 C25 -129.1(6)
C18 C13 C9 C8 -62.2(8)
C14 C13 C9 C8 116.5(6)
C18 C13 C9 C10 67.0(8)
C14 C13 C9 C10 -114.4(6)
C26 C8 C9 C13 38.1(8)
C19 C8 C9 C13 -82.2(7)
C4 C8 C9 C13 160.7(6)
C26 C8 C9 C10 -96.5(6)
C19 C8 C9 C10 143.2(5)
C4 C8 C9 C10 26.1(7)
C11 C10 C9 C13 -32.5(8)
C5 C10 C9 C13 -154.6(7)
C12 C10 C9 C13 87.4(7)
C11 C10 C9 C8 101.3(6)
C5 C10 C9 C8 -20.8(7)
C12 C10 C9 C8 -138.8(5)
C14 C13 C18 C17 2.7(10)
C9 C13 C18 C17 -178.7(6)
C25 C20 C19 O2 175.4(8)
C21 C20 C19 O2 -3.9(14)
C25 C20 C19 C8 -3.4(8)
C21 C20 C19 C8 177.3(7)
C26 C8 C19 O2 -173.8(8)
C4 C8 C19 O2 68.6(10)
C9 C8 C19 O2 -41.7(10)
C26 C8 C19 C20 5.0(7)
C4 C8 C19 C20 -112.6(7)
C9 C8 C19 C20 137.1(6)
C18 C13 C14 C15 -1.8(10)
C9 C13 C14 C15 179.5(6)
C13 C18 C17 C16 -2.5(11)
C7 C6 C5 C4 15.2(15)
C7 C6 C5 C10 -177.0(9)
C11 C10 C5 C4 -119.0(10)
C12 C10 C5 C4 121.5(10)
C9 C10 C5 C4 6.4(12)
C11 C10 C5 C6 72.2(12)
C12 C10 C5 C6 -47.3(12)
C9 C10 C5 C6 -162.3(9)
C18 C17 C16 C15 1.3(13)
C6 C5 C4 C3 -16.1(18)
C10 C5 C4 C3 174.8(8)
C6 C5 C4 C8 -179.9(9)
C10 C5 C4 C8 11.0(14)
C2 C3 C4 C5 15.2(15)
C2 C3 C4 C8 177.2(9)
C26 C8 C4 C5 107.6(10)
C19 C8 C4 C5 -140.0(9)
C9 C8 C4 C5 -23.3(11)
C26 C8 C4 C3 -56.5(10)
C19 C8 C4 C3 56.0(11)
C9 C8 C4 C3 172.6(8)
C25 C20 C21 C22 2.1(12)
C19 C20 C21 C22 -178.7(8)
C20 C25 C24 C23 -0.6(12)
C26 C25 C24 C23 179.1(7)
C17 C16 C15 C14 -0.4(13)
C13 C14 C15 C16 0.7(12)
C20 C21 C22 C23 -2.0(15)
C5 C6 C7 C2 -16.3(16)
C21 C22 C23 C24 0.7(19)
C25 C24 C23 C22 0.7(16)
C6 C7 C2 C3 17.5(18)
C6 C7 C2 C1 -178.4(9)
C4 C3 C2 C7 -15.4(15)
C4 C3 C2 C1 179.9(9)
